data_2019258
loop_
_publ_author_name
'Ma, Wen-Juan'
'Li, Guo-Ting'

_publ_section_title
;
 The purine--carboxylate-containing coordination polymer
 poly[[\m~4~-1-(2-carboxylatoethyl)-6-oxo-6,9-dihydro-1<i>H</i>-purin-9-ido]zinc(II)]
;
_journal_coeditor_code WQ3044
_journal_issue 11
_journal_name_full 'Acta Crystallographica Section C'
_journal_page_first 1314
_journal_page_last 1316
_journal_paper_doi 10.1107/S0108270113025614
_journal_volume 69
_journal_year 2013
_chemical_formula_iupac '[Zn (C8 H6 N4 O3)]'
_chemical_formula_moiety 'C8 H6 N4 O3 Zn'
_chemical_formula_sum 'C8 H6 N4 O3 Zn'
_chemical_formula_weight 271.54
_chemical_name_systematic
;
Poly[[\m~4~-1-(2-carboxylatoethyl)-6-oxo-9<i>H</i>-purin-9-ido]zinc(II)]
;
_space_group_crystal_system monoclinic
_space_group_IT_number 14
_space_group_name_Hall '-P 2ybc'
_space_group_name_H-M_alt 'P 1 21/c 1'
_symmetry_space_group_name_Hall '-P 2ybc'
_symmetry_space_group_name_H-M 'P 1 21/c 1'
_atom_sites_solution_hydrogens geom
_atom_sites_solution_primary direct
_atom_sites_solution_secondary difmap
_audit_creation_method SHELXL97
_cell_angle_alpha 90.00
_cell_angle_beta 111.01(3)
_cell_angle_gamma 90.00
_cell_formula_units_Z 4
_cell_length_a 10.785(2)
_cell_length_b 10.1308(19)
_cell_length_c 8.910(3)
_cell_measurement_reflns_used 892
_cell_measurement_temperature 291(2)
_cell_measurement_theta_max 28.9751
_cell_measurement_theta_min 3.1529
_cell_volume 908.8(4)
_computing_cell_refinement 'CrysAlisPro (Agilent, 2012)'
_computing_data_collection 'CrysAlisPro (Agilent, 2012)'
_computing_data_reduction 'CrysAlisPro (Agilent, 2012)'
_computing_molecular_graphics 'SHELXTL (Sheldrick, 2008)'
_computing_publication_material 'SHELXL97 (Sheldrick, 2008)'
_computing_structure_refinement 'SHELXL97 (Sheldrick, 2008)'
_computing_structure_solution 'SHELXS97 (Sheldrick, 2008)'
_diffrn_ambient_temperature 291(2)
_diffrn_detector_area_resol_mean 16.2312
_diffrn_measured_fraction_theta_full 0.998
_diffrn_measured_fraction_theta_max 0.998
_diffrn_measurement_device_type 'Oxford Xcalibur Gemini diffractometer with Eos detector'
_diffrn_measurement_method \w
_diffrn_radiation_monochromator graphite
_diffrn_radiation_source 'Enhance (Mo) X-ray Source'
_diffrn_radiation_type MoK\a
_diffrn_radiation_wavelength 0.71073
_diffrn_reflns_av_R_equivalents 0.0000
_diffrn_reflns_av_sigmaI/netI 0.0515
_diffrn_reflns_limit_h_max 13
_diffrn_reflns_limit_h_min -13
_diffrn_reflns_limit_k_max 12
_diffrn_reflns_limit_k_min -12
_diffrn_reflns_limit_l_max 11
_diffrn_reflns_limit_l_min -11
_diffrn_reflns_number 2941
_diffrn_reflns_theta_full 26.36
_diffrn_reflns_theta_max 26.36
_diffrn_reflns_theta_min 3.17
_exptl_absorpt_coefficient_mu 2.699
_exptl_absorpt_correction_T_max 0.8130
_exptl_absorpt_correction_T_min 0.6144
_exptl_absorpt_correction_type multi-scan
_exptl_absorpt_process_details '(CrysAlisPro; Agilent, 2012)'
_exptl_crystal_colour colourless
_exptl_crystal_density_diffrn 1.985
_exptl_crystal_density_method 'not measured'
_exptl_crystal_description prism
_exptl_crystal_F_000 544
_exptl_crystal_size_max 0.20
_exptl_crystal_size_mid 0.12
_exptl_crystal_size_min 0.08
_refine_diff_density_max 0.568
_refine_diff_density_min -0.777
_refine_ls_extinction_method none
_refine_ls_goodness_of_fit_ref 0.992
_refine_ls_hydrogen_treatment constr
_refine_ls_matrix_type full
_refine_ls_number_parameters 146
_refine_ls_number_reflns 2941
_refine_ls_number_restraints 0
_refine_ls_restrained_S_all 0.992
_refine_ls_R_factor_all 0.0645
_refine_ls_R_factor_gt 0.0439
_refine_ls_shift/su_max 0.000
_refine_ls_shift/su_mean 0.000
_refine_ls_structure_factor_coef Fsqd
_refine_ls_weighting_details 'calc w = 1/[\s^2^(Fo^2^)+(0.0672P)^2^] where P=(Fo^2^+2Fc^2^)/3'
_refine_ls_weighting_scheme calc
_refine_ls_wR_factor_gt 0.1050
_refine_ls_wR_factor_ref 0.1108
_reflns_number_gt 2237
_reflns_number_total 2941
_reflns_threshold_expression I>2\s(I)
_cod_data_source_file wq3044.cif
_cod_data_source_block I
_cod_database_code 2019258
_shelx_space_group_comment
;
The symmetry employed for this shelxl refinement is uniquely defined
by the following loop, which should always be used as a source of
symmetry information in preference to the above space-group names.
They are only intended as comments.
;

loop_
_symmetry_equiv_pos_as_xyz
'x, y, z'
'-x, y+1/2, -z+1/2'
'-x, -y, -z'
'x, -y-1/2, z-1/2'

loop_
_atom_site_type_symbol
_atom_site_label
_atom_site_fract_x
_atom_site_fract_y
_atom_site_fract_z
_atom_site_U_iso_or_equiv
_atom_site_adp_type
_atom_site_calc_flag
_atom_site_refinement_flags
_atom_site_occupancy
_atom_site_symmetry_multiplicity
Zn Zn1 0.64942(4) 0.26247(4) 0.78290(5) 0.02551(16) Uani d . 1 1
O O1 0.1125(3) -0.0691(3) 0.3944(4) 0.0463(9) Uani d . 1 1
O O2 -0.3078(3) 0.2088(3) 0.0857(3) 0.0322(7) Uani d . 1 1
O O3 -0.1937(3) 0.1663(3) -0.0675(3) 0.0294(6) Uani d . 1 1
N N1 0.5004(3) 0.1375(3) 0.7029(4) 0.0280(8) Uani d . 1 1
N N2 0.3858(3) -0.0526(3) 0.6707(4) 0.0288(8) Uani d . 1 1
N N3 0.3506(4) 0.2617(4) 0.4777(4) 0.0408(9) Uani d . 1 1
N N4 0.1644(3) 0.1354(3) 0.3244(4) 0.0290(8) Uani d . 1 1
C C1 0.4928(4) 0.0163(4) 0.7555(4) 0.0265(10) Uani d . 1 1
H H1 0.5584 -0.0182 0.8462 0.032 Uiso calc R 1 1
C C2 0.3864(4) 0.1490(4) 0.5706(4) 0.0257(9) Uani d . 1 1
C C3 0.3174(4) 0.0337(4) 0.5504(4) 0.0273(9) Uani d . 1 1
C C4 0.1914(4) 0.0216(5) 0.4221(5) 0.0322(10) Uani d . 1 1
C C5 0.2415(4) 0.2450(5) 0.3579(6) 0.0386(10) Uani d . 1 1
H H5 0.2125 0.3153 0.2868 0.046 Uiso calc R 1 1
C C6 0.0441(4) 0.1323(5) 0.1776(5) 0.0394(12) Uani d . 1 1
H H6A 0.0414 0.0497 0.1216 0.047 Uiso calc R 1 1
H H6B 0.0483 0.2036 0.1069 0.047 Uiso calc R 1 1
C C7 -0.0817(4) 0.1461(5) 0.2149(5) 0.0347(11) Uani d . 1 1
H H7A -0.0960 0.0653 0.2648 0.042 Uiso calc R 1 1
H H7B -0.0702 0.2172 0.2917 0.042 Uiso calc R 1 1
C C8 -0.2015(4) 0.1738(4) 0.0695(4) 0.0249(9) Uani d . 1 1

loop_
_atom_site_aniso_label
_atom_site_aniso_U_11
_atom_site_aniso_U_22
_atom_site_aniso_U_33
_atom_site_aniso_U_12
_atom_site_aniso_U_13
_atom_site_aniso_U_23
Zn1 0.0213(2) 0.0284(3) 0.0203(2) 0.0012(2) -0.00048(19) 0.0004(2)
O1 0.0315(17) 0.0347(19) 0.053(2) -0.0031(15) -0.0082(14) 0.0016(14)
O2 0.0207(14) 0.0445(19) 0.0241(17) 0.0075(13) -0.0008(11) 0.0039(12)
O3 0.0270(14) 0.0416(17) 0.0166(14) 0.0078(13) 0.0041(12) 0.0010(13)
N1 0.0241(17) 0.0306(19) 0.0224(19) -0.0017(14) 0.0000(15) 0.0022(14)
N2 0.0256(17) 0.0296(18) 0.0215(18) -0.0015(14) -0.0033(14) 0.0021(15)
N3 0.0371(19) 0.042(2) 0.036(2) -0.008(2) 0.0045(19) 0.0101(16)
N4 0.0224(19) 0.035(2) 0.0214(18) 0.0008(15) -0.0023(15) 0.0042(14)
C1 0.0193(18) 0.033(2) 0.018(2) 0.0010(17) -0.0043(15) 0.0023(16)
C2 0.021(2) 0.032(2) 0.023(2) 0.0043(17) 0.0072(17) 0.0031(17)
C3 0.025(2) 0.036(2) 0.017(2) 0.0000(17) 0.0026(17) -0.0004(16)
C4 0.024(2) 0.038(3) 0.030(3) 0.002(2) 0.0037(19) -0.0023(19)
C5 0.033(2) 0.042(3) 0.034(2) 0.005(2) 0.003(2) 0.016(2)
C6 0.028(2) 0.063(3) 0.019(2) 0.004(2) -0.0025(18) 0.002(2)
C7 0.031(2) 0.046(3) 0.022(2) 0.006(2) 0.0033(19) 0.0033(19)
C8 0.024(2) 0.023(2) 0.022(2) 0.0019(18) 0.0023(17) 0.0015(17)

loop_
_atom_type_symbol
_atom_type_description
_atom_type_scat_dispersion_real
_atom_type_scat_dispersion_imag
_atom_type_scat_source
C C 0.0033 0.0016 'International Tables Vol C Tables 4.2.6.8 and 6.1.1.4'
H H 0.0000 0.0000 'International Tables Vol C Tables 4.2.6.8 and 6.1.1.4'
N N 0.0061 0.0033 'International Tables Vol C Tables 4.2.6.8 and 6.1.1.4'
O O 0.0106 0.0060 'International Tables Vol C Tables 4.2.6.8 and 6.1.1.4'
Zn Zn 0.2839 1.4301 'International Tables Vol C Tables 4.2.6.8 and 6.1.1.4'

loop_
_geom_angle_atom_site_label_1
_geom_angle_atom_site_label_2
_geom_angle_atom_site_label_3
_geom_angle_site_symmetry_1
_geom_angle_site_symmetry_3
_geom_angle
_geom_angle_publ_flag
N1 Zn1 N2 . 2_656 119.36(13) yes
N1 Zn1 O2 . 4_666 101.05(13) yes
N2 Zn1 O2 2_656 4_666 99.67(13) yes
N1 Zn1 O3 . 1_656 108.35(13) yes
N2 Zn1 O3 2_656 1_656 120.17(12) yes
O2 Zn1 O3 4_666 1_656 104.60(12) yes
C8 O2 Zn1 . 4_465 130.6(3) ?
C8 O3 Zn1 . 1_454 106.5(2) ?
C1 N1 C2 . . 103.4(3) ?
C1 N1 Zn1 . . 127.8(3) ?
C2 N1 Zn1 . . 128.4(3) ?
C1 N2 C3 . . 102.9(3) ?
C1 N2 Zn1 . 2_646 124.8(3) ?
C3 N2 Zn1 . 2_646 132.3(3) ?
C5 N3 C2 . . 111.4(4) ?
C5 N4 C4 . . 124.0(3) ?
C5 N4 C6 . . 119.2(4) ?
C4 N4 C6 . . 116.8(4) ?
N1 C1 N2 . . 115.9(3) ?
N1 C1 H1 . . 122.1 ?
N2 C1 H1 . . 122.1 ?
C3 C2 N1 . . 108.7(3) ?
C3 C2 N3 . . 127.4(4) ?
N1 C2 N3 . . 123.9(4) ?
C2 C3 N2 . . 109.1(3) ?
C2 C3 C4 . . 119.7(4) ?
N2 C3 C4 . . 131.1(4) ?
O1 C4 N4 . . 121.2(3) ?
O1 C4 C3 . . 128.4(4) ?
N4 C4 C3 . . 110.4(4) ?
N3 C5 N4 . . 126.7(4) ?
N3 C5 H5 . . 116.7 ?
N4 C5 H5 . . 116.7 ?
N4 C6 C7 . . 112.1(3) ?
N4 C6 H6A . . 109.2 ?
C7 C6 H6A . . 109.2 ?
N4 C6 H6B . . 109.2 ?
C7 C6 H6B . . 109.2 ?
H6A C6 H6B . . 107.9 ?
C8 C7 C6 . . 113.1(4) ?
C8 C7 H7A . . 109.0 ?
C6 C7 H7A . . 109.0 ?
C8 C7 H7B . . 109.0 ?
C6 C7 H7B . . 109.0 ?
H7A C7 H7B . . 107.8 ?
O3 C8 O2 . . 120.7(3) ?
O3 C8 C7 . . 119.6(4) ?
O2 C8 C7 . . 119.7(4) ?

loop_
_geom_bond_atom_site_label_1
_geom_bond_atom_site_label_2
_geom_bond_site_symmetry_2
_geom_bond_distance
_geom_bond_publ_flag
Zn1 N1 . 1.968(3) yes
Zn1 N2 2_656 1.984(3) yes
Zn1 O2 4_666 1.992(3) yes
Zn1 O3 1_656 1.993(3) yes
O1 C4 . 1.216(5) ?
O2 C8 . 1.257(5) ?
O2 Zn1 4_465 1.992(3) ?
O3 C8 . 1.256(4) ?
O3 Zn1 1_454 1.993(3) ?
N1 C1 . 1.327(5) ?
N1 C2 . 1.370(5) ?
N2 C1 . 1.328(5) ?
N2 C3 . 1.375(5) ?
N2 Zn1 2_646 1.984(3) ?
N3 C5 . 1.286(5) ?
N3 C2 . 1.381(5) ?
N4 C5 . 1.354(5) ?
N4 C4 . 1.411(5) ?
N4 C6 . 1.476(5) ?
C1 H1 . 0.9300 ?
C2 C3 . 1.361(6) ?
C3 C4 . 1.433(5) ?
C5 H5 . 0.9300 ?
C6 C7 . 1.514(6) ?
C6 H6A . 0.9700 ?
C6 H6B . 0.9700 ?
C7 C8 . 1.492(5) ?
C7 H7A . 0.9700 ?
C7 H7B . 0.9700 ?

loop_
_geom_torsion_atom_site_label_1
_geom_torsion_atom_site_label_2
_geom_torsion_atom_site_label_3
_geom_torsion_atom_site_label_4
_geom_torsion_site_symmetry_1
_geom_torsion
N2 Zn1 N1 C1 2_656 -131.8(3)
O2 Zn1 N1 C1 4_666 120.4(3)
O3 Zn1 N1 C1 1_656 10.8(4)
N2 Zn1 N1 C2 2_656 55.6(4)
O2 Zn1 N1 C2 4_666 -52.2(4)
O3 Zn1 N1 C2 1_656 -161.8(3)
C2 N1 C1 N2 . 0.3(5)
Zn1 N1 C1 N2 . -173.8(3)
C3 N2 C1 N1 . 0.1(5)
Zn1 N2 C1 N1 2_646 178.1(3)
C1 N1 C2 C3 . -0.5(4)
Zn1 N1 C2 C3 . 173.5(3)
C1 N1 C2 N3 . 178.7(4)
Zn1 N1 C2 N3 . -7.3(6)
C5 N3 C2 C3 . -3.1(6)
C5 N3 C2 N1 . 177.8(4)
N1 C2 C3 N2 . 0.6(5)
N3 C2 C3 N2 . -178.6(4)
N1 C2 C3 C4 . 178.1(4)
N3 C2 C3 C4 . -1.1(7)
C1 N2 C3 C2 . -0.4(5)
Zn1 N2 C3 C2 2_646 -178.2(3)
C1 N2 C3 C4 . -177.5(4)
Zn1 N2 C3 C4 2_646 4.7(7)
C5 N4 C4 O1 . 173.1(4)
C6 N4 C4 O1 . -6.8(6)
C5 N4 C4 C3 . -6.0(6)
C6 N4 C4 C3 . 174.1(4)
C2 C3 C4 O1 . -173.7(4)
N2 C3 C4 O1 . 3.2(8)
C2 C3 C4 N4 . 5.3(5)
N2 C3 C4 N4 . -177.9(4)
C2 N3 C5 N4 . 2.6(7)
C4 N4 C5 N3 . 2.1(8)
C6 N4 C5 N3 . -178.0(5)
C5 N4 C6 C7 . -105.8(5)
C4 N4 C6 C7 . 74.1(5)
N4 C6 C7 C8 . 167.0(4)
Zn1 O3 C8 O2 1_454 14.9(4)
Zn1 O3 C8 C7 1_454 -162.6(3)
Zn1 O2 C8 O3 4_465 -177.2(3)
Zn1 O2 C8 C7 4_465 0.3(6)
C6 C7 C8 O3 . 9.1(6)
C6 C7 C8 O2 . -168.4(4)
